data_7060612
loop_
_publ_author_name
'Kholodkov, Dmitry N.'
'Eremchuk, Kseniia I.'
'Soldatkin, Yuri V.'
'Volodin, Alexander D.'
'Korlyukov, Alexander A.'
'Anisimov, Anton A.'
'Novikov, Roman A.'
'Arzumanyan, Ashot V.'

_publ_section_title
;
 Stereoregular cyclic p-tolyl-siloxanes with alkyl, O- and N-containing
 groups as promising reagents for the synthesis of functionalized
 organosiloxanes
;
_journal_issue 22
_journal_name_full 'New Journal of Chemistry'
_journal_page_first 9805
_journal_page_last 9810
_journal_paper_doi 10.1039/D1NJ01222C
_journal_volume 45
_journal_year 2021
_chemical_absolute_configuration ad
_chemical_formula_moiety 'C36 H56 O8 Si8'
_chemical_formula_sum 'C36 H56 O8 Si8'
_chemical_formula_weight 841.52
_space_group_crystal_system orthorhombic
_space_group_IT_number 19
_space_group_name_Hall 'P 2ac 2ab'
_space_group_name_H-M_alt 'P 21 21 21'
_atom_sites_solution_hydrogens geom
_atom_sites_solution_primary dual
_audit_creation_date 2021-03-11
_audit_creation_method
;
Olex2 1.3
(compiled 2020.11.12 svn.r5f609507 for OlexSys, GUI svn.r6272)
;
_audit_update_record
;
2021-03-11 deposited with the CCDC.	2021-04-27 downloaded from the CCDC.
;
_cell_angle_alpha 90
_cell_angle_beta 90
_cell_angle_gamma 90
_cell_formula_units_Z 8
_cell_length_a 10.2751(14)
_cell_length_b 22.028(2)
_cell_length_c 41.384(7)
_cell_measurement_reflns_used 9966
_cell_measurement_temperature 120
_cell_measurement_theta_max 27.179
_cell_measurement_theta_min 2.208
_cell_volume 9367(2)
_computing_cell_refinement 'SAINT v8.34A (Bruker, 2013)'
_computing_data_reduction 'SAINT v8.34A (Bruker, 2013)'
_computing_molecular_graphics 'Olex2 1.3 (Dolomanov et al., 2009)'
_computing_publication_material 'Olex2 1.3 (Dolomanov et al., 2009)'
_computing_structure_refinement 'SHELXL 2014/6 (Sheldrick, 2015)'
_computing_structure_solution 'SHELXT  (Sheldrick, 2015)'
_diffrn_ambient_temperature 120
_diffrn_detector_area_resol_mean 8
_diffrn_measured_fraction_theta_full 1.000
_diffrn_measured_fraction_theta_max 0.991
_diffrn_measurement_device_type 'Bruker APEX-II CCD'
_diffrn_measurement_method '\w and \f scans'
_diffrn_radiation_monochromator graphite
_diffrn_radiation_type MoK\a
_diffrn_radiation_wavelength 0.71073
_diffrn_reflns_av_R_equivalents 0.1182
_diffrn_reflns_av_unetI/netI 0.1250
_diffrn_reflns_Laue_measured_fraction_full 1.000
_diffrn_reflns_Laue_measured_fraction_max 0.991
_diffrn_reflns_limit_h_max 14
_diffrn_reflns_limit_h_min -14
_diffrn_reflns_limit_k_max 31
_diffrn_reflns_limit_k_min -31
_diffrn_reflns_limit_l_max 59
_diffrn_reflns_limit_l_min -59
_diffrn_reflns_number 109584
_diffrn_reflns_point_group_measured_fraction_full 1.000
_diffrn_reflns_point_group_measured_fraction_max 0.989
_diffrn_reflns_theta_full 25.242
_diffrn_reflns_theta_max 30.672
_diffrn_reflns_theta_min 1.047
_diffrn_source 'sealed tube'
_diffrn_source_current 30.0
_diffrn_source_power 1.5
_diffrn_source_voltage 50.0
_diffrn_standards_number 0
_exptl_absorpt_coefficient_mu 0.272
_exptl_absorpt_correction_T_max 0.7461
_exptl_absorpt_correction_T_min 0.5624
_exptl_absorpt_correction_type multi-scan
_exptl_absorpt_process_details
;
SADABS-2014/5 (Bruker,2014/5) was used for absorption correction.
wR2(int) was 0.1302 before and 0.0489 after correction.
The Ratio of minimum to maximum transmission is 0.7538.
The \l/2 correction factor is 0.00150.
;
_exptl_crystal_colour colourless
_exptl_crystal_colour_primary colourless
_exptl_crystal_density_diffrn 1.194
_exptl_crystal_description block
_exptl_crystal_F_000 3584
_exptl_crystal_size_max 0.21
_exptl_crystal_size_mid 0.18
_exptl_crystal_size_min 0.17
_refine_diff_density_max 0.697
_refine_diff_density_min -0.593
_refine_diff_density_rms 0.093
_refine_ls_abs_structure_details
;
 Flack x determined using 6283 quotients [(I+)-(I-)]/[(I+)+(I-)]
 (Parsons, Flack and Wagner, Acta Cryst. B69 (2013) 249-259).
;
_refine_ls_abs_structure_Flack 0.03(5)
_refine_ls_extinction_method none
_refine_ls_goodness_of_fit_ref 1.055
_refine_ls_hydrogen_treatment constr
_refine_ls_matrix_type full
_refine_ls_number_parameters 991
_refine_ls_number_reflns 28691
_refine_ls_number_restraints 13
_refine_ls_restrained_S_all 1.055
_refine_ls_R_factor_all 0.1305
_refine_ls_R_factor_gt 0.0831
_refine_ls_shift/su_max 0.001
_refine_ls_shift/su_mean 0.000
_refine_ls_structure_factor_coef Fsqd
_refine_ls_weighting_details 'w=1/[\s^2^(Fo^2^)+(0.0706P)^2^+8.1427P] where P=(Fo^2^+2Fc^2^)/3'
_refine_ls_weighting_scheme calc
_refine_ls_wR_factor_gt 0.1705
_refine_ls_wR_factor_ref 0.1890
_reflns_Friedel_coverage 0.839
_reflns_Friedel_fraction_full 1.000
_reflns_Friedel_fraction_max 0.986
_reflns_number_gt 19218
_reflns_number_total 28691
_reflns_threshold_expression 'I > 2\s(I)'
_cod_data_source_file d1nj01222c2.cif
_cod_data_source_block yr516
_cod_depositor_comments 'Adding full bibliography for 7060612.cif.'
_cod_database_code 7060612
_shelxl_version_number 2014/6
_shelx_space_group_comment
;
The symmetry employed for this shelxl refinement is uniquely defined
by the following loop, which should always be used as a source of
symmetry information in preference to the above space-group names.
They are only intended as comments.
;
_shelx_estimated_absorpt_t_max 0.955
_shelx_estimated_absorpt_t_min 0.945
_olex2_refinement_description
;
1. Fixed Uiso
 At 1.2 times of:
  All C(H) groups, All Si(H) groups, All Si(H,H) groups
 At 1.5 times of:
  All C(H,H,H) groups, All C(H,H,H,H,H,H) groups
2. Restrained distances
 Si8B-C35B \\sim Si8C-C35C
 with sigma of 0.02
3. Uiso/Uaniso restraints and constraints
Uanis(C36A) \\sim Ueq: with sigma of 0.01 and sigma for terminal atoms of 0.02
Uanis(C35B) \\sim Ueq: with sigma of 0.01 and sigma for terminal atoms of 0.02
Uanis(C35C) = Uanis(C35B)
4. Others
 Fixed Sof: H8A(0.85) H8BA(0.15) H7B(0.5) H7BA(0.5) C36(0.85) H36G(0.85)
 H36H(0.85) H36I(0.85) C34B(0.5) H34A(0.5) H34B(0.5) H34C(0.5) Si8B(0.5)
 H8B(0.5) Si8C(0.5) H8C(0.5) C34C(0.5) H34D(0.5) H34E(0.5) H34F(0.5) C35B(0.5)
 H35A(0.5) H35B(0.5) H35C(0.5) C35C(0.5) H35D(0.5) H35E(0.5) H35F(0.5)
 C36A(0.15) H36J(0.15) H36K(0.15) H36L(0.15) H36A(0.5) H36B(0.5) H36C(0.5)
 H36D(0.5) H36E(0.5) H36F(0.5)
5.a Ternary CH refined with riding coordinates:
 Si8(H8A), Si8(H8BA), Si6(H6), Si5B(H5B), Si6B(H6B), Si5(H5), Si7(H7),
 Si7B(H7B), Si7B(H7BA), Si8B(H8B), Si8C(H8C)
5.b Me refined with everything fixed:
 C35B(H35A,H35B,H35C), C35C(H35D,H35E,H35F)
5.c Me refined with riding coordinates:
 C36A(H36J,H36K,H36L)
5.d Aromatic/amide H refined with riding coordinates:
 C6(H6A), C13(H13), C26(H26), C2B(H2B), C12B(H12B), C13B(H13B), C27(H27),
 C6B(H6BA), C3B(H3B), C23B(H23B), C5B(H5BA), C24B(H24B), C20B(H20B), C16B(H16B),
  C10B(H10B), C20(H20), C9(H9), C10(H10), C2(H2), C3(H3), C19B(H19B), C5(H5A),
 C9B(H9B), C12(H12), C23(H23), C27B(H27B), C26B(H26B), C17B(H17B), C19(H19),
 C16(H16), C17(H17), C24(H24)
5.e Idealised Me refined as rotating group:
 C30B(H30A,H30B,H30C), C7(H7A,H7C,H7D), C35(H35G,H35H,H35I), C29B(H29A,H29B,
 H29C), C29(H29D,H29E,H29F), C21(H21D,H21E,H21F), C28(H28D,H28E,H28F),
 C21B(H21A,H21B,H21C), C14B(H14A,H14B,H14C), C14(H14D,H14E,H14F), C28B(H28A,
 H28B,H28C), C30(H30D,H30E,H30F), C31(H31D,H31E,H31F), C32(H32D,H32E,H32F),
 C32B(H32A,H32B,H32C), C33(H33D,H33E,H33F), C7B(H7BB,H7BC,H7BD), C33B(H33A,H33B,
 H33C), C31B(H31A,H31B,H31C), C36(H36G,H36H,H36I), C34B(H34A,H34B,H34C),
 C34(H34G,H34H,H34I), C34C(H34D,H34E,H34F), C36B(H36A,H36B,H36C), C36B(H36D,
 H36E,H36F)
;
_olex2_submission_special_instructions 'No special instructions were received'

loop_
_space_group_symop_operation_xyz
'x, y, z'
'-x+1/2, -y, z+1/2'
'-x, y+1/2, -z+1/2'
'x+1/2, -y+1/2, -z'

loop_
_atom_site_label
_atom_site_type_symbol
_atom_site_fract_x
_atom_site_fract_y
_atom_site_fract_z
_atom_site_U_iso_or_equiv
_atom_site_adp_type
_atom_site_occupancy
_atom_site_site_symmetry_order
_atom_site_calc_flag
_atom_site_refinement_flags_posn
_atom_site_refinement_flags_adp
_atom_site_refinement_flags_occupancy
_atom_site_disorder_assembly
_atom_site_disorder_group
Si2B Si -0.14558(15) 0.59272(7) 0.61380(4) 0.0177(3) Uani 1 1 d . . . . .
Si4B Si 0.08306(15) 0.76251(7) 0.61621(4) 0.0193(3) Uani 1 1 d . . . . .
Si1 Si 0.49236(16) 0.27748(8) 0.60110(4) 0.0226(3) Uani 1 1 d . . . . .
Si1B Si 0.15656(15) 0.62541(7) 0.61921(4) 0.0201(3) Uani 1 1 d . . . . .
Si3 Si 0.71178(16) 0.10999(7) 0.61954(4) 0.0218(3) Uani 1 1 d . . . . .
Si4 Si 0.41444(16) 0.14415(7) 0.61983(4) 0.0228(3) Uani 1 1 d . . . . .
Si2 Si 0.77436(15) 0.24909(7) 0.62642(4) 0.0203(3) Uani 1 1 d . . . . .
Si3B Si -0.20762(15) 0.72934(7) 0.62888(4) 0.0188(3) Uani 1 1 d . . . . .
Si8 Si 0.26419(19) 0.04066(9) 0.58415(5) 0.0355(4) Uani 1 1 d . . . . .
H8A H 0.3215 0.0055 0.5897 0.043 Uiso 0.85 1 calc R U P A 1
H8BA H 0.2516 0.0377 0.5602 0.043 Uiso 0.15 1 calc R U P B 2
Si6 Si 1.02476(17) 0.28243(9) 0.58914(4) 0.0313(4) Uani 1 1 d . . . . .
H6 H 1.0857 0.2905 0.6075 0.038 Uiso 1 1 calc R U . . .
Si5B Si 0.35143(18) 0.60626(9) 0.56370(4) 0.0303(4) Uani 1 1 d . . . . .
H5B H 0.3120 0.6210 0.5430 0.036 Uiso 1 1 calc R U . . .
Si6B Si -0.14045(19) 0.58332(8) 0.54000(4) 0.0294(4) Uani 1 1 d . . . . .
H6B H -0.2199 0.5756 0.5267 0.035 Uiso 1 1 calc R U . . .
Si5 Si 0.5902(2) 0.32914(9) 0.53527(4) 0.0315(4) Uani 1 1 d . . . . .
H5 H 0.5267 0.3444 0.5188 0.038 Uiso 1 1 calc R U . . .
Si7 Si 0.6930(3) 0.04882(10) 0.55181(5) 0.0457(5) Uani 1 1 d . . . . .
H7 H 0.6240 0.0182 0.5569 0.055 Uiso 1 1 calc R U . . .
Si7B Si -0.3139(3) 0.83445(10) 0.58728(5) 0.0499(6) Uani 1 1 d . . . . .
H7B H -0.2297 0.8571 0.5882 0.060 Uiso 0.5 1 calc R U P C 1
H7BA H -0.3993 0.8441 0.5977 0.060 Uiso 0.5 1 calc R U P D 2
O1 O 0.6308(4) 0.27594(19) 0.61948(11) 0.0277(9) Uani 1 1 d . . . . .
O4 O 0.4262(4) 0.21128(18) 0.60414(10) 0.0251(9) Uani 1 1 d . . . . .
O6 O 0.8740(4) 0.28292(19) 0.60270(10) 0.0266(9) Uani 1 1 d . . . . .
O8 O 0.3355(5) 0.1042(2) 0.59409(11) 0.0348(11) Uani 1 1 d . . . . .
O2B O -0.2129(4) 0.65809(18) 0.61938(10) 0.0250(9) Uani 1 1 d . . . . .
O3B O -0.0585(4) 0.75231(19) 0.63211(10) 0.0262(9) Uani 1 1 d . . . . .
O7B O -0.2787(4) 0.76633(19) 0.60050(11) 0.0308(10) Uani 1 1 d . . . . .
O1B O 0.0092(4) 0.60074(18) 0.61910(11) 0.0262(9) Uani 1 1 d . . . . .
O5B O 0.2354(4) 0.59365(19) 0.59016(10) 0.0274(9) Uani 1 1 d . . . . .
O7 O 0.7404(5) 0.0785(2) 0.58540(12) 0.0397(12) Uani 1 1 d . . . . .
O3 O 0.5573(4) 0.1155(2) 0.62572(12) 0.0309(10) Uani 1 1 d . . . . .
O8B O 0.0628(4) 0.7898(2) 0.58050(10) 0.0302(10) Uani 1 1 d . . . . .
O2 O 0.7763(4) 0.17668(18) 0.61926(10) 0.0256(9) Uani 1 1 d . . . . .
C11B C -0.3103(7) 0.4479(3) 0.68530(18) 0.0340(15) Uani 1 1 d . . . . .
C15 C 0.7826(6) 0.0634(3) 0.65242(15) 0.0242(12) Uani 1 1 d . . . . .
O6B O -0.1751(4) 0.57016(19) 0.57769(10) 0.0291(10) Uani 1 1 d . . . . .
C6 C 0.3335(6) 0.3837(3) 0.60441(17) 0.0327(15) Uani 1 1 d . . . . .
H6A H 0.3558 0.3902 0.5824 0.039 Uiso 1 1 calc R U . . .
C13 C 0.9014(6) 0.3075(3) 0.67961(15) 0.0273(13) Uani 1 1 d . . . . .
H13 H 0.9409 0.3334 0.6641 0.033 Uiso 1 1 calc R U . . .
O5 O 0.5109(5) 0.2921(2) 0.56318(11) 0.0360(11) Uani 1 1 d . . . . .
C1 C 0.3879(5) 0.3342(3) 0.62081(15) 0.0243(12) Uani 1 1 d . . . . .
C26 C 0.1561(6) 0.1837(3) 0.69341(16) 0.0298(14) Uani 1 1 d . . . . .
H26 H 0.0812 0.2087 0.6956 0.036 Uiso 1 1 calc R U . . .
C2B C 0.3493(6) 0.5746(3) 0.66054(17) 0.0317(14) Uani 1 1 d . . . . .
H2B H 0.3966 0.5655 0.6414 0.038 Uiso 1 1 calc R U . . .
C22B C 0.1801(6) 0.8138(2) 0.64180(13) 0.0211(12) Uani 1 1 d . . . . .
O4B O 0.1570(4) 0.69770(18) 0.61356(10) 0.0259(9) Uani 1 1 d . . . . .
C8B C -0.2117(5) 0.5365(2) 0.64235(13) 0.0187(11) Uani 1 1 d . . . . .
C12B C -0.3287(10) 0.4427(4) 0.65286(19) 0.055(2) Uani 1 1 d . . . . .
H12B H -0.3764 0.4090 0.6447 0.066 Uiso 1 1 calc R U . . .
C13B C -0.2790(8) 0.4859(3) 0.63102(18) 0.0450(19) Uani 1 1 d . . . . .
H13B H -0.2915 0.4805 0.6085 0.054 Uiso 1 1 calc R U . . .
C27 C 0.2198(6) 0.1822(3) 0.66418(17) 0.0306(14) Uani 1 1 d . . . . .
H27 H 0.1868 0.2056 0.6467 0.037 Uiso 1 1 calc R U . . .
C4 C 0.2105(6) 0.4148(3) 0.65123(18) 0.0318(14) Uani 1 1 d . . . . .
C6B C 0.1665(6) 0.6173(3) 0.68715(15) 0.0293(14) Uani 1 1 d . . . . .
H6BA H 0.0862 0.6387 0.6866 0.035 Uiso 1 1 calc R U . . .
C3B C 0.3993(7) 0.5570(3) 0.68998(19) 0.0408(18) Uani 1 1 d . . . . .
H3B H 0.4810 0.5369 0.6907 0.049 Uiso 1 1 calc R U . . .
C25 C 0.1977(6) 0.1499(3) 0.71974(15) 0.0274(13) Uani 1 1 d . . . . .
C11 C 0.8731(6) 0.2791(3) 0.73573(15) 0.0295(14) Uani 1 1 d . . . . .
C30B C 0.4320(9) 0.5328(4) 0.5567(2) 0.055(2) Uani 1 1 d . . . . .
H30A H 0.4763 0.5198 0.5765 0.083 Uiso 1 1 calc R U . . .
H30B H 0.4959 0.5371 0.5392 0.083 Uiso 1 1 calc R U . . .
H30C H 0.3669 0.5024 0.5505 0.083 Uiso 1 1 calc R U . . .
C23B C 0.2991(6) 0.7970(3) 0.65477(15) 0.0305(14) Uani 1 1 d . . . . .
H23B H 0.3315 0.7573 0.6508 0.037 Uiso 1 1 calc R U . . .
C5B C 0.2162(7) 0.5991(3) 0.71676(15) 0.0318(14) Uani 1 1 d . . . . .
H5BA H 0.1701 0.6077 0.7361 0.038 Uiso 1 1 calc R U . . .
C1B C 0.2307(6) 0.6053(3) 0.65812(14) 0.0230(12) Uani 1 1 d . . . . .
C4B C 0.3343(7) 0.5679(4) 0.71790(18) 0.0410(18) Uani 1 1 d . . . . .
C24B C 0.3717(6) 0.8366(3) 0.67332(19) 0.0380(17) Uani 1 1 d . . . . .
H24B H 0.4529 0.8235 0.6818 0.046 Uiso 1 1 calc R U . . .
C20B C -0.2414(6) 0.7873(3) 0.68882(16) 0.0278(13) Uani 1 1 d . . . . .
H20B H -0.1738 0.8136 0.6818 0.033 Uiso 1 1 calc R U . . .
C16B C -0.3839(6) 0.7028(3) 0.68070(15) 0.0252(13) Uani 1 1 d . . . . .
H16B H -0.4166 0.6711 0.6674 0.030 Uiso 1 1 calc R U . . .
C10B C -0.2435(7) 0.4979(3) 0.69642(17) 0.0337(15) Uani 1 1 d . . . . .
H10B H -0.2307 0.5030 0.7190 0.040 Uiso 1 1 calc R U . . .
C20 C 0.8914(6) 0.0819(3) 0.66991(16) 0.0308(14) Uani 1 1 d . . . . .
H20 H 0.9305 0.1201 0.6654 0.037 Uiso 1 1 calc R U . . .
C9 C 0.7614(6) 0.2252(3) 0.69303(15) 0.0255(13) Uani 1 1 d . . . . .
H9 H 0.7032 0.1938 0.6868 0.031 Uiso 1 1 calc R U . . .
C10 C 0.7889(6) 0.2332(3) 0.72561(15) 0.0301(14) Uani 1 1 d . . . . .
H10 H 0.7500 0.2072 0.7412 0.036 Uiso 1 1 calc R U . . .
C2 C 0.3535(6) 0.3272(3) 0.65286(15) 0.0283(13) Uani 1 1 d . . . . .
H2 H 0.3905 0.2948 0.6649 0.034 Uiso 1 1 calc R U . . .
C22 C 0.3317(6) 0.1471(3) 0.65945(15) 0.0247(12) Uani 1 1 d . . . . .
C3 C 0.2660(7) 0.3661(3) 0.66800(17) 0.0320(14) Uani 1 1 d . . . . .
H3 H 0.2438 0.3595 0.6900 0.038 Uiso 1 1 calc R U . . .
C7 C 0.1118(7) 0.4552(3) 0.6678(2) 0.0434(19) Uani 1 1 d . . . . .
H7A H 0.0313 0.4323 0.6714 0.065 Uiso 1 1 calc R U . . .
H7C H 0.0935 0.4905 0.6541 0.065 Uiso 1 1 calc R U . . .
H7D H 0.1467 0.4689 0.6885 0.065 Uiso 1 1 calc R U . . .
C19B C -0.2977(6) 0.7959(3) 0.71912(15) 0.0287(13) Uani 1 1 d . . . . .
H19B H -0.2695 0.8289 0.7321 0.034 Uiso 1 1 calc R U . . .
C5 C 0.2473(6) 0.4237(3) 0.61955(19) 0.0354(16) Uani 1 1 d . . . . .
H5A H 0.2137 0.4574 0.6079 0.042 Uiso 1 1 calc R U . . .
C9B C -0.1947(6) 0.5409(3) 0.67513(15) 0.0289(14) Uani 1 1 d . . . . .
H9B H -0.1479 0.5745 0.6836 0.035 Uiso 1 1 calc R U . . .
C12 C 0.9290(6) 0.3157(3) 0.71214(17) 0.0317(14) Uani 1 1 d . . . . .
H12 H 0.9874 0.3470 0.7184 0.038 Uiso 1 1 calc R U . . .
C23 C 0.3731(7) 0.1127(3) 0.68579(16) 0.0338(15) Uani 1 1 d . . . . .
H23 H 0.4476 0.0876 0.6835 0.041 Uiso 1 1 calc R U . . .
C25B C 0.3296(7) 0.8942(3) 0.67971(16) 0.0350(15) Uani 1 1 d . . . . .
C35 C 0.1080(8) 0.0342(4) 0.6058(2) 0.055(2) Uani 1 1 d . . . . .
H35G H 0.1220 0.0417 0.6289 0.082 Uiso 1 1 calc R U . . .
H35H H 0.0724 -0.0066 0.6027 0.082 Uiso 1 1 calc R U . . .
H35I H 0.0467 0.0643 0.5972 0.082 Uiso 1 1 calc R U . . .
C18 C 0.8913(7) -0.0110(3) 0.70144(17) 0.0340(15) Uani 1 1 d . . . . .
C27B C 0.1366(7) 0.8731(3) 0.64848(16) 0.0297(14) Uani 1 1 d . . . . .
H27B H 0.0553 0.8863 0.6401 0.036 Uiso 1 1 calc R U . . .
C8 C 0.8161(5) 0.2616(3) 0.66911(14) 0.0211(11) Uani 1 1 d . . . . .
C15B C -0.2833(5) 0.7402(2) 0.66861(13) 0.0194(11) Uani 1 1 d . . . . .
C26B C 0.2102(7) 0.9121(3) 0.66697(16) 0.0340(15) Uani 1 1 d . . . . .
H26B H 0.1789 0.9519 0.6711 0.041 Uiso 1 1 calc R U . . .
C29B C 0.4660(8) 0.6646(4) 0.5794(2) 0.052(2) Uani 1 1 d . . . . .
H29A H 0.4183 0.7022 0.5839 0.078 Uiso 1 1 calc R U . . .
H29B H 0.5335 0.6725 0.5632 0.078 Uiso 1 1 calc R U . . .
H29C H 0.5065 0.6498 0.5993 0.078 Uiso 1 1 calc R U . . .
C17B C -0.4358(6) 0.7108(3) 0.71099(16) 0.0312(14) Uani 1 1 d . . . . .
H17B H -0.5015 0.6839 0.7185 0.037 Uiso 1 1 calc R U . . .
C18B C -0.3934(6) 0.7578(3) 0.73083(16) 0.0306(14) Uani 1 1 d . . . . .
C29 C 0.6742(8) 0.3942(3) 0.5533(2) 0.050(2) Uani 1 1 d . . . . .
H29D H 0.6108 0.4199 0.5646 0.075 Uiso 1 1 calc R U . . .
H29E H 0.7171 0.4178 0.5363 0.075 Uiso 1 1 calc R U . . .
H29F H 0.7394 0.3796 0.5688 0.075 Uiso 1 1 calc R U . . .
C19 C 0.9435(6) 0.0450(3) 0.69399(18) 0.0353(16) Uani 1 1 d . . . . .
H19 H 1.0174 0.0588 0.7057 0.042 Uiso 1 1 calc R U . . .
C21 C 0.9448(8) -0.0491(4) 0.7282(2) 0.050(2) Uani 1 1 d . . . . .
H21D H 1.0400 -0.0496 0.7269 0.075 Uiso 1 1 calc R U . . .
H21E H 0.9117 -0.0907 0.7261 0.075 Uiso 1 1 calc R U . . .
H21F H 0.9178 -0.0322 0.7490 0.075 Uiso 1 1 calc R U . . .
C16 C 0.7298(7) 0.0062(3) 0.65961(18) 0.0357(16) Uani 1 1 d . . . . .
H16 H 0.6574 -0.0082 0.6476 0.043 Uiso 1 1 calc R U . . .
C17 C 0.7817(8) -0.0294(3) 0.68389(18) 0.0386(17) Uani 1 1 d . . . . .
H17 H 0.7421 -0.0673 0.6888 0.046 Uiso 1 1 calc R U . . .
C28 C 0.1279(7) 0.1510(3) 0.75140(17) 0.0385(16) Uani 1 1 d . . . . .
H28D H 0.1136 0.1092 0.7588 0.058 Uiso 1 1 calc R U . . .
H28E H 0.0438 0.1714 0.7488 0.058 Uiso 1 1 calc R U . . .
H28F H 0.1804 0.1729 0.7673 0.058 Uiso 1 1 calc R U . . .
C21B C -0.4488(7) 0.7668(4) 0.76422(18) 0.0428(18) Uani 1 1 d . . . . .
H21A H -0.5392 0.7805 0.7625 0.064 Uiso 1 1 calc R U . . .
H21B H -0.3974 0.7973 0.7758 0.064 Uiso 1 1 calc R U . . .
H21C H -0.4458 0.7283 0.7761 0.064 Uiso 1 1 calc R U . . .
C14B C -0.3690(8) 0.4018(3) 0.7084(2) 0.047(2) Uani 1 1 d . . . . .
H14A H -0.4564 0.4150 0.7148 0.070 Uiso 1 1 calc R U . . .
H14B H -0.3140 0.3984 0.7277 0.070 Uiso 1 1 calc R U . . .
H14C H -0.3745 0.3622 0.6977 0.070 Uiso 1 1 calc R U . . .
C24 C 0.3087(7) 0.1141(3) 0.71521(17) 0.0372(16) Uani 1 1 d . . . . .
H24 H 0.3406 0.0903 0.7326 0.045 Uiso 1 1 calc R U . . .
C14 C 0.9015(8) 0.2881(3) 0.77083(15) 0.0367(16) Uani 1 1 d . . . . .
H14D H 0.8637 0.3267 0.7780 0.055 Uiso 1 1 calc R U . . .
H14E H 0.9959 0.2890 0.7742 0.055 Uiso 1 1 calc R U . . .
H14F H 0.8636 0.2547 0.7833 0.055 Uiso 1 1 calc R U . . .
C28B C 0.4101(8) 0.9383(4) 0.6995(2) 0.050(2) Uani 1 1 d . . . . .
H28A H 0.4502 0.9683 0.6851 0.075 Uiso 1 1 calc R U . . .
H28B H 0.4783 0.9161 0.7110 0.075 Uiso 1 1 calc R U . . .
H28C H 0.3539 0.9591 0.7151 0.075 Uiso 1 1 calc R U . . .
C30 C 0.7062(9) 0.2781(4) 0.5153(2) 0.053(2) Uani 1 1 d . . . . .
H30D H 0.7714 0.2645 0.5310 0.080 Uiso 1 1 calc R U . . .
H30E H 0.7495 0.2998 0.4976 0.080 Uiso 1 1 calc R U . . .
H30F H 0.6596 0.2429 0.5066 0.080 Uiso 1 1 calc R U . . .
C31 C 1.0397(8) 0.3437(4) 0.5591(2) 0.058(3) Uani 1 1 d . . . . .
H31D H 0.9861 0.3340 0.5402 0.087 Uiso 1 1 calc R U . . .
H31E H 1.1309 0.3477 0.5524 0.087 Uiso 1 1 calc R U . . .
H31F H 1.0100 0.3820 0.5686 0.087 Uiso 1 1 calc R U . . .
C32 C 1.0619(9) 0.2066(4) 0.5715(2) 0.062(3) Uani 1 1 d . . . . .
H32D H 1.0690 0.1766 0.5889 0.093 Uiso 1 1 calc R U . . .
H32E H 1.1443 0.2086 0.5596 0.093 Uiso 1 1 calc R U . . .
H32F H 0.9919 0.1948 0.5567 0.093 Uiso 1 1 calc R U . . .
C32B C -0.0112(9) 0.5315(4) 0.5268(2) 0.056(2) Uani 1 1 d . . . . .
H32A H 0.0646 0.5361 0.5409 0.083 Uiso 1 1 calc R U . . .
H32B H 0.0136 0.5412 0.5045 0.083 Uiso 1 1 calc R U . . .
H32C H -0.0428 0.4896 0.5278 0.083 Uiso 1 1 calc R U . . .
C33 C 0.6198(16) 0.1078(5) 0.5262(3) 0.113(6) Uani 1 1 d . . . . .
H33D H 0.5545 0.1302 0.5386 0.169 Uiso 1 1 calc R U . . .
H33E H 0.5781 0.0887 0.5074 0.169 Uiso 1 1 calc R U . . .
H33F H 0.6876 0.1358 0.5188 0.169 Uiso 1 1 calc R U . . .
C7B C 0.3876(9) 0.5463(6) 0.7502(2) 0.076(3) Uani 1 1 d . . . . .
H7BB H 0.3395 0.5102 0.7572 0.113 Uiso 1 1 calc R U . . .
H7BC H 0.3777 0.5785 0.7663 0.113 Uiso 1 1 calc R U . . .
H7BD H 0.4800 0.5362 0.7478 0.113 Uiso 1 1 calc R U . . .
C33B C -0.3518(10) 0.8289(4) 0.54432(17) 0.054(2) Uani 1 1 d . . . . .
H33A H -0.2757 0.8135 0.5326 0.081 Uiso 1 1 calc R U . . .
H33B H -0.3750 0.8691 0.5360 0.081 Uiso 1 1 calc R U . . .
H33C H -0.4251 0.8011 0.5412 0.081 Uiso 1 1 calc R U . . .
C31B C -0.0930(11) 0.6636(4) 0.53523(19) 0.059(2) Uani 1 1 d . . . . .
H31A H -0.1586 0.6896 0.5454 0.088 Uiso 1 1 calc R U . . .
H31B H -0.0869 0.6734 0.5122 0.088 Uiso 1 1 calc R U . . .
H31C H -0.0084 0.6703 0.5455 0.088 Uiso 1 1 calc R U . . .
C36 C 0.2387(10) 0.0440(5) 0.5397(2) 0.051(2) Uani 0.85 1 d . . P E 1
H36G H 0.1855 0.0795 0.5343 0.076 Uiso 0.85 1 calc R U P E 1
H36H H 0.1940 0.0071 0.5325 0.076 Uiso 0.85 1 calc R U P E 1
H36I H 0.3231 0.0471 0.5288 0.076 Uiso 0.85 1 calc R U P E 1
C34B C -0.4182(17) 0.8761(6) 0.6106(4) 0.047(4) Uani 0.5 1 d . . P F 1
H34A H -0.4996 0.8536 0.6136 0.070 Uiso 0.5 1 calc R U P F 1
H34B H -0.4367 0.9149 0.5999 0.070 Uiso 0.5 1 calc R U P F 1
H34C H -0.3782 0.8838 0.6317 0.070 Uiso 0.5 1 calc R U P F 1
Si8B Si 0.1489(4) 0.8084(2) 0.54764(9) 0.0299(8) Uani 0.5 1 d D . P G 1
H8B H 0.2037 0.7730 0.5410 0.036 Uiso 0.5 1 calc R U P G 1
Si8C Si 0.1124(4) 0.8411(2) 0.55473(9) 0.0280(8) Uani 0.5 1 d D . P G 2
H8C H 0.0771 0.8808 0.5624 0.034 Uiso 0.5 1 calc R U P G 2
C34 C 0.8288(12) 0.0089(6) 0.5331(3) 0.098(4) Uani 1 1 d . . . . .
H34G H 0.8939 0.0384 0.5259 0.147 Uiso 1 1 calc R U . . .
H34H H 0.7973 -0.0145 0.5146 0.147 Uiso 1 1 calc R U . . .
H34I H 0.8683 -0.0187 0.5489 0.147 Uiso 1 1 calc R U . . .
C34C C -0.211(2) 0.8912(8) 0.6007(5) 0.079(7) Uani 0.5 1 d . . P F 2
H34D H -0.1899 0.8843 0.6235 0.118 Uiso 0.5 1 calc R U P F 2
H34E H -0.2539 0.9307 0.5983 0.118 Uiso 0.5 1 calc R U P F 2
H34F H -0.1308 0.8908 0.5879 0.118 Uiso 0.5 1 calc R U P F 2
C35B C 0.255(2) 0.8721(12) 0.5579(11) 0.069(8) Uani 0.5 1 d D U P G 1
H35A H 0.3086 0.8826 0.5392 0.104 Uiso 0.5 1 calc . U P H 1
H35B H 0.3112 0.8607 0.5760 0.104 Uiso 0.5 1 calc . U P I 1
H35C H 0.2016 0.9071 0.5641 0.104 Uiso 0.5 1 calc . U P J 1
C35C C 0.2892(19) 0.8473(14) 0.5563(11) 0.069(8) Uani 0.5 1 d D . P G 2
H35D H 0.3157 0.8618 0.5777 0.104 Uiso 0.5 1 calc . U P K 2
H35E H 0.3188 0.8761 0.5398 0.104 Uiso 0.5 1 calc . U P L 2
H35F H 0.3282 0.8075 0.5522 0.104 Uiso 0.5 1 calc . U P M 2
C36A C 0.357(7) -0.025(3) 0.5998(18) 0.075(19) Uani 0.15 1 d . U P E 2
H36J H 0.3136 -0.0626 0.5937 0.112 Uiso 0.15 1 calc R U P E 2
H36K H 0.4454 -0.0243 0.5907 0.112 Uiso 0.15 1 calc R U P E 2
H36L H 0.3629 -0.0223 0.6234 0.112 Uiso 0.15 1 calc R U P E 2
C36B C 0.0383(10) 0.8266(5) 0.5155(2) 0.078(4) Uani 1 1 d . . . . .
H36A H -0.0114 0.7902 0.5096 0.116 Uiso 0.5 1 calc R U P G 1
H36B H 0.0875 0.8409 0.4967 0.116 Uiso 0.5 1 calc R U P G 1
H36C H -0.0217 0.8584 0.5226 0.116 Uiso 0.5 1 calc R U P G 1
H36D H 0.0662 0.7867 0.5075 0.116 Uiso 0.5 1 calc R U P G 2
H36E H 0.0654 0.8580 0.5002 0.116 Uiso 0.5 1 calc R U P G 2
H36F H -0.0567 0.8271 0.5176 0.116 Uiso 0.5 1 calc R U P G 2

loop_
_atom_site_aniso_label
_atom_site_aniso_U_11
_atom_site_aniso_U_22
_atom_site_aniso_U_33
_atom_site_aniso_U_23
_atom_site_aniso_U_13
_atom_site_aniso_U_12
Si2B 0.0169(7) 0.0153(7) 0.0210(7) 0.0000(6) -0.0003(6) 0.0004(6)
Si4B 0.0197(7) 0.0172(7) 0.0211(7) 0.0036(6) -0.0002(6) -0.0030(6)
Si1 0.0207(8) 0.0214(8) 0.0257(8) 0.0034(7) -0.0017(7) 0.0028(6)
Si1B 0.0153(7) 0.0165(7) 0.0285(8) 0.0001(6) 0.0019(7) 0.0011(6)
Si3 0.0214(8) 0.0184(8) 0.0257(8) -0.0038(6) -0.0012(7) 0.0027(6)
Si4 0.0187(7) 0.0181(8) 0.0315(9) -0.0014(7) -0.0031(7) -0.0002(6)
Si2 0.0170(7) 0.0192(8) 0.0246(7) 0.0019(6) 0.0000(6) 0.0003(6)
Si3B 0.0168(7) 0.0161(7) 0.0237(7) 0.0023(6) -0.0023(6) 0.0009(6)
Si8 0.0311(10) 0.0284(9) 0.0469(11) -0.0094(8) -0.0040(9) -0.0020(8)
Si6 0.0234(8) 0.0437(11) 0.0268(9) 0.0101(8) 0.0010(7) -0.0005(8)
Si5B 0.0234(8) 0.0389(10) 0.0286(8) -0.0003(8) 0.0044(8) 0.0022(8)
Si6B 0.0360(10) 0.0322(10) 0.0201(7) -0.0041(7) -0.0010(8) -0.0028(8)
Si5 0.0399(10) 0.0300(10) 0.0247(8) 0.0049(7) -0.0010(8) 0.0036(8)
Si7 0.0618(15) 0.0421(12) 0.0332(10) -0.0044(9) -0.0049(10) -0.0047(11)
Si7B 0.0688(16) 0.0392(12) 0.0417(11) 0.0101(9) -0.0103(11) 0.0197(11)
O1 0.0198(19) 0.025(2) 0.039(2) -0.0011(19) -0.0021(19) 0.0015(17)
O4 0.022(2) 0.021(2) 0.033(2) 0.0003(17) -0.0020(18) 0.0009(17)
O6 0.022(2) 0.030(2) 0.028(2) 0.0073(18) 0.0007(18) -0.0016(18)
O8 0.033(2) 0.035(3) 0.037(2) -0.006(2) -0.005(2) -0.006(2)
O2B 0.0160(19) 0.022(2) 0.037(2) -0.0029(18) 0.0003(19) 0.0005(16)
O3B 0.0197(19) 0.030(2) 0.029(2) -0.0056(18) 0.0021(17) -0.0030(17)
O7B 0.031(2) 0.026(2) 0.036(2) 0.0035(18) -0.008(2) 0.0095(19)
O1B 0.0154(18) 0.023(2) 0.040(2) 0.0033(19) 0.0023(19) -0.0009(16)
O5B 0.025(2) 0.027(2) 0.031(2) -0.0060(18) 0.0032(18) -0.0016(18)
O7 0.041(3) 0.040(3) 0.038(3) -0.013(2) -0.004(2) 0.008(2)
O3 0.019(2) 0.026(2) 0.048(3) 0.005(2) 0.001(2) 0.0041(17)
O8B 0.036(2) 0.030(2) 0.025(2) 0.0066(18) -0.0029(19) -0.012(2)
O2 0.026(2) 0.022(2) 0.030(2) 0.0002(17) 0.0014(19) 0.0022(17)
C11B 0.031(3) 0.021(3) 0.050(4) 0.008(3) 0.013(3) 0.001(3)
C15 0.019(3) 0.023(3) 0.030(3) -0.007(2) 0.001(3) 0.005(2)
O6B 0.039(3) 0.022(2) 0.025(2) -0.0028(17) -0.001(2) -0.0053(19)
C6 0.029(3) 0.027(3) 0.042(4) 0.012(3) 0.000(3) -0.002(3)
C13 0.030(3) 0.024(3) 0.028(3) 0.002(2) 0.003(3) -0.001(3)
O5 0.042(3) 0.033(3) 0.033(2) 0.004(2) 0.001(2) 0.001(2)
C1 0.013(2) 0.023(3) 0.037(3) -0.003(3) -0.001(2) -0.001(2)
C26 0.021(3) 0.021(3) 0.048(4) 0.003(3) 0.001(3) 0.004(2)
C2B 0.019(3) 0.034(4) 0.042(4) 0.005(3) 0.003(3) 0.001(3)
C22B 0.027(3) 0.017(3) 0.019(3) 0.006(2) -0.001(2) -0.006(2)
O4B 0.022(2) 0.020(2) 0.035(2) 0.0033(17) 0.0043(19) -0.0002(17)
C8B 0.017(3) 0.014(3) 0.025(3) -0.001(2) 0.000(2) 0.001(2)
C12B 0.081(6) 0.036(4) 0.047(4) -0.004(3) 0.007(4) -0.037(4)
C13B 0.058(5) 0.038(4) 0.039(4) -0.003(3) -0.004(4) -0.029(4)
C27 0.021(3) 0.024(3) 0.047(4) 0.004(3) -0.007(3) 0.003(2)
C4 0.025(3) 0.017(3) 0.054(4) -0.001(3) 0.003(3) -0.003(2)
C6B 0.028(3) 0.024(3) 0.037(3) -0.003(3) 0.000(3) -0.002(3)
C3B 0.018(3) 0.044(4) 0.060(5) 0.017(4) -0.006(3) 0.003(3)
C25 0.023(3) 0.024(3) 0.035(3) 0.002(2) -0.001(3) -0.004(2)
C11 0.028(3) 0.031(3) 0.030(3) -0.002(3) 0.002(3) 0.009(3)
C30B 0.054(5) 0.052(5) 0.060(5) 0.001(4) 0.023(4) 0.016(4)
C23B 0.031(3) 0.026(3) 0.035(3) -0.006(3) -0.004(3) 0.003(3)
C5B 0.039(4) 0.031(3) 0.026(3) 0.000(3) 0.000(3) -0.012(3)
C1B 0.019(3) 0.018(3) 0.032(3) 0.006(2) 0.002(2) -0.003(2)
C4B 0.035(4) 0.050(4) 0.038(4) 0.013(3) -0.016(3) -0.017(3)
C24B 0.021(3) 0.036(4) 0.057(5) -0.002(3) -0.010(3) -0.004(3)
C20B 0.025(3) 0.019(3) 0.040(4) 0.001(3) -0.004(3) -0.005(2)
C16B 0.021(3) 0.022(3) 0.032(3) -0.002(2) -0.002(2) -0.003(2)
C10B 0.031(3) 0.039(4) 0.031(3) 0.003(3) 0.000(3) 0.001(3)
C20 0.030(3) 0.026(3) 0.036(3) 0.004(3) -0.002(3) -0.004(3)
C9 0.023(3) 0.021(3) 0.032(3) 0.005(2) 0.001(2) -0.002(2)
C10 0.033(3) 0.031(3) 0.027(3) 0.002(3) 0.005(3) 0.006(3)
C2 0.027(3) 0.021(3) 0.037(3) 0.000(2) -0.005(3) 0.004(3)
C22 0.019(3) 0.019(3) 0.036(3) 0.002(2) -0.004(3) -0.001(2)
C3 0.035(4) 0.022(3) 0.039(4) -0.005(3) 0.000(3) 0.000(3)
C7 0.037(4) 0.023(3) 0.070(5) -0.004(3) 0.014(4) -0.002(3)
C19B 0.030(3) 0.024(3) 0.033(3) -0.009(2) -0.002(3) -0.004(3)
C5 0.024(3) 0.019(3) 0.063(5) 0.010(3) -0.002(3) 0.004(2)
C9B 0.032(3) 0.022(3) 0.032(3) -0.002(2) 0.002(3) -0.009(3)
C12 0.023(3) 0.031(4) 0.041(4) -0.006(3) 0.001(3) -0.002(3)
C23 0.031(3) 0.030(4) 0.041(4) 0.002(3) -0.006(3) 0.012(3)
C25B 0.030(3) 0.040(4) 0.036(3) 0.000(3) 0.002(3) -0.016(3)
C35 0.044(5) 0.048(5) 0.072(6) 0.007(4) 0.001(4) -0.008(4)
C18 0.038(4) 0.025(3) 0.039(4) 0.003(3) -0.003(3) 0.008(3)
C27B 0.031(3) 0.019(3) 0.039(3) -0.002(3) -0.003(3) -0.002(3)
C8 0.013(2) 0.024(3) 0.026(3) -0.002(2) 0.001(2) 0.003(2)
C15B 0.019(3) 0.015(3) 0.025(3) 0.002(2) 0.000(2) -0.001(2)
C26B 0.049(4) 0.018(3) 0.034(3) -0.003(3) 0.004(3) -0.004(3)
C29B 0.039(4) 0.056(5) 0.060(5) -0.002(4) 0.010(4) -0.015(4)
C17B 0.026(3) 0.028(3) 0.040(4) 0.000(3) 0.010(3) -0.004(3)
C18B 0.023(3) 0.032(3) 0.037(3) -0.005(3) 0.004(3) 0.005(3)
C29 0.052(5) 0.033(4) 0.065(5) 0.001(4) -0.002(4) 0.000(4)
C19 0.024(3) 0.029(4) 0.053(4) -0.003(3) -0.014(3) 0.003(3)
C21 0.051(5) 0.048(5) 0.052(5) 0.014(4) -0.009(4) 0.006(4)
C16 0.035(4) 0.021(3) 0.052(4) -0.004(3) -0.004(3) 0.003(3)
C17 0.045(4) 0.021(3) 0.049(4) 0.006(3) -0.007(4) -0.008(3)
C28 0.035(4) 0.042(4) 0.039(4) 0.000(3) 0.008(3) 0.001(3)
C21B 0.038(4) 0.042(4) 0.048(4) -0.009(4) 0.012(3) 0.002(3)
C14B 0.048(5) 0.024(4) 0.068(5) 0.007(3) 0.022(4) -0.004(3)
C24 0.037(4) 0.034(4) 0.040(4) 0.011(3) 0.004(3) 0.012(3)
C14 0.046(4) 0.041(4) 0.023(3) -0.005(3) -0.001(3) -0.001(3)
C28B 0.048(5) 0.046(5) 0.057(5) -0.011(4) -0.002(4) -0.020(4)
C30 0.059(5) 0.051(5) 0.050(5) -0.012(4) 0.002(4) 0.000(4)
C31 0.041(4) 0.077(7) 0.056(5) 0.037(5) -0.001(4) -0.011(4)
C32 0.056(5) 0.066(6) 0.065(6) -0.008(5) 0.011(5) 0.025(5)
C32B 0.050(5) 0.049(5) 0.068(6) -0.021(4) 0.008(5) 0.005(4)
C33 0.175(15) 0.075(8) 0.088(8) 0.034(6) -0.077(9) -0.038(9)
C7B 0.040(5) 0.128(10) 0.059(6) 0.035(6) -0.022(4) -0.025(6)
C33B 0.069(6) 0.058(5) 0.036(4) 0.017(4) 0.000(4) 0.017(5)
C31B 0.101(8) 0.041(5) 0.034(4) 0.007(3) 0.010(5) -0.015(5)
C36 0.044(5) 0.068(6) 0.040(5) -0.024(5) -0.002(4) -0.006(5)
C34B 0.069(11) 0.021(7) 0.049(9) -0.011(6) -0.002(8) 0.017(7)
Si8B 0.032(2) 0.030(2) 0.0276(18) 0.0038(16) 0.0010(16) -0.0001(18)
Si8C 0.0282(19) 0.026(2) 0.0299(19) 0.0085(16) 0.0003(15) -0.0047(16)
C34 0.082(8) 0.112(9) 0.099(9) -0.069(7) 0.029(7) 0.001(7)
C34C 0.119(19) 0.038(10) 0.080(14) -0.013(9) -0.018(14) 0.015(12)
C35B 0.051(11) 0.101(19) 0.056(7) 0.012(15) 0.001(11) -0.035(12)
C35C 0.051(11) 0.101(19) 0.056(7) 0.012(15) 0.001(11) -0.035(12)
C36A 0.07(3) 0.05(3) 0.10(3) 0.00(2) 0.02(2) 0.00(2)
C36B 0.074(7) 0.120(9) 0.039(5) 0.035(5) -0.011(5) -0.045(7)

loop_
_atom_type_symbol
_atom_type_description
_atom_type_scat_dispersion_real
_atom_type_scat_dispersion_imag
_atom_type_scat_source
C C 0.0033 0.0016 'International Tables Vol C Tables 4.2.6.8 and 6.1.1.4'
H H 0.0000 0.0000 'International Tables Vol C Tables 4.2.6.8 and 6.1.1.4'
O O 0.0106 0.0060 'International Tables Vol C Tables 4.2.6.8 and 6.1.1.4'
Si Si 0.0817 0.0704 'International Tables Vol C Tables 4.2.6.8 and 6.1.1.4'

loop_
_geom_angle_atom_site_label_1
_geom_angle_atom_site_label_2
_geom_angle_atom_site_label_3
_geom_angle
_geom_angle_site_symmetry_1
_geom_angle_site_symmetry_3
_geom_angle_publ_flag
O2B Si2B O1B 107.8(2) . . ?
O2B Si2B C8B 110.5(2) . . ?
O1B Si2B C8B 110.5(2) . . ?
O6B Si2B O2B 109.2(2) . . ?
O6B Si2B O1B 110.3(2) . . ?
O6B Si2B C8B 108.6(2) . . ?
O3B Si4B C22B 109.8(3) . . ?
O3B Si4B O4B 109.1(2) . . ?
O8B Si4B O3B 108.1(2) . . ?
O8B Si4B C22B 111.7(2) . . ?
O8B Si4B O4B 109.1(2) . . ?
O4B Si4B C22B 109.0(3) . . ?
O1 Si1 O4 108.4(2) . . ?
O1 Si1 C1 108.7(3) . . ?
O4 Si1 C1 109.5(2) . . ?
O5 Si1 O1 111.0(3) . . ?
O5 Si1 O4 107.8(2) . . ?
O5 Si1 C1 111.4(3) . . ?
O1B Si1B O5B 109.0(2) . . ?
O1B Si1B O4B 109.7(2) . . ?
O1B Si1B C1B 108.2(3) . . ?
O5B Si1B C1B 110.0(3) . . ?
O4B Si1B O5B 108.7(2) . . ?
O4B Si1B C1B 111.4(3) . . ?
O7 Si3 O3 110.7(3) . . ?
O7 Si3 O2 108.3(3) . . ?
O7 Si3 C15 109.6(3) . . ?
O3 Si3 C15 108.2(3) . . ?
O2 Si3 O3 109.7(2) . . ?
O2 Si3 C15 110.4(3) . . ?
O4 Si4 C22 110.9(2) . . ?
O8 Si4 O4 105.9(2) . . ?
O8 Si4 O3 110.2(3) . . ?
O8 Si4 C22 112.1(3) . . ?
O3 Si4 O4 110.4(2) . . ?
O3 Si4 C22 107.3(3) . . ?
O1 Si2 O2 109.8(2) . . ?
O1 Si2 C8 109.2(2) . . ?
O6 Si2 O1 107.7(2) . . ?
O6 Si2 O2 109.7(2) . . ?
O6 Si2 C8 111.7(3) . . ?
O2 Si2 C8 108.7(2) . . ?
O2B Si3B O3B 110.8(2) . . ?
O2B Si3B C15B 109.3(2) . . ?
O3B Si3B C15B 106.6(2) . . ?
O7B Si3B O2B 107.4(2) . . ?
O7B Si3B O3B 109.4(2) . . ?
O7B Si3B C15B 113.4(2) . . ?
O8 Si8 H8A 110.0 . . ?
O8 Si8 H8BA 111.3 . . ?
O8 Si8 C35 109.5(3) . . ?
O8 Si8 C36 106.2(4) . . ?
O8 Si8 C36A 110(2) . . ?
C35 Si8 H8A 110.0 . . ?
C35 Si8 H8BA 111.3 . . ?
C35 Si8 C36 111.2(4) . . ?
C35 Si8 C36A 103(2) . . ?
C36 Si8 H8A 110.0 . . ?
C36A Si8 H8BA 111.3 . . ?
O6 Si6 H6 109.2 . . ?
O6 Si6 C31 107.7(3) . . ?
O6 Si6 C32 109.4(4) . . ?
C31 Si6 H6 109.2 . . ?
C31 Si6 C32 112.0(5) . . ?
C32 Si6 H6 109.2 . . ?
O5B Si5B H5B 109.3 . . ?
O5B Si5B C30B 106.5(3) . . ?
O5B Si5B C29B 110.1(3) . . ?
C30B Si5B H5B 109.3 . . ?
C30B Si5B C29B 112.2(4) . . ?
C29B Si5B H5B 109.3 . . ?
O6B Si6B H6B 108.7 . . ?
O6B Si6B C32B 109.5(4) . . ?
O6B Si6B C31B 109.3(3) . . ?
C32B Si6B H6B 108.7 . . ?
C32B Si6B C31B 111.9(5) . . ?
C31B Si6B H6B 108.7 . . ?
O5 Si5 H5 108.8 . . ?
O5 Si5 C29 109.7(3) . . ?
O5 Si5 C30 109.7(3) . . ?
C29 Si5 H5 108.8 . . ?
C29 Si5 C30 110.9(4) . . ?
C30 Si5 H5 108.8 . . ?
O7 Si7 H7 107.9 . . ?
O7 Si7 C33 109.6(4) . . ?
O7 Si7 C34 109.3(4) . . ?
C33 Si7 H7 107.9 . . ?
C34 Si7 H7 107.9 . . ?
C34 Si7 C33 114.2(7) . . ?
O7B Si7B H7B 104.7 . . ?
O7B Si7B H7BA 104.2 . . ?
O7B Si7B C33B 108.1(3) . . ?
O7B Si7B C34B 116.2(6) . . ?
O7B Si7B C34C 114.8(7) . . ?
C33B Si7B H7B 104.7 . . ?
C33B Si7B H7BA 104.2 . . ?
C34B Si7B H7B 104.7 . . ?
C34B Si7B C33B 116.9(6) . . ?
C34C Si7B H7BA 104.2 . . ?
C34C Si7B C33B 119.5(8) . . ?
Si1 O1 Si2 153.7(3) . . ?
Si1 O4 Si4 152.6(3) . . ?
Si2 O6 Si6 143.8(3) . . ?
Si4 O8 Si8 150.0(3) . . ?
Si2B O2B Si3B 152.3(3) . . ?
Si4B O3B Si3B 149.7(3) . . ?
Si3B O7B Si7B 144.1(3) . . ?
Si1B O1B Si2B 164.6(3) . . ?
Si1B O5B Si5B 142.2(3) . . ?
Si3 O7 Si7 151.8(4) . . ?
Si3 O3 Si4 154.1(3) . . ?
Si4B O8B Si8B 140.3(3) . . ?
Si4B O8B Si8C 144.7(3) . . ?
Si3 O2 Si2 152.9(3) . . ?
C12B C11B C10B 117.8(6) . . ?
C12B C11B C14B 120.6(7) . . ?
C10B C11B C14B 121.4(7) . . ?
C20 C15 Si3 122.3(5) . . ?
C20 C15 C16 117.6(6) . . ?
C16 C15 Si3 120.1(5) . . ?
Si2B O6B Si6B 142.9(3) . . ?
C1 C6 H6A 119.1 . . ?
C5 C6 H6A 119.1 . . ?
C5 C6 C1 121.8(6) . . ?
C12 C13 H13 119.3 . . ?
C12 C13 C8 121.4(6) . . ?
C8 C13 H13 119.3 . . ?
Si1 O5 Si5 147.9(3) . . ?
C6 C1 Si1 123.2(5) . . ?
C2 C1 Si1 119.9(5) . . ?
C2 C1 C6 116.8(6) . . ?
C27 C26 H26 118.9 . . ?
C27 C26 C25 122.1(6) . . ?
C25 C26 H26 118.9 . . ?
C3B C2B H2B 119.2 . . ?
C3B C2B C1B 121.6(6) . . ?
C1B C2B H2B 119.2 . . ?
C23B C22B Si4B 122.4(5) . . ?
C23B C22B C27B 116.9(6) . . ?
C27B C22B Si4B 120.7(5) . . ?
Si1B O4B Si4B 149.3(3) . . ?
C13B C8B Si2B 120.4(5) . . ?
C9B C8B Si2B 122.7(4) . . ?
C9B C8B C13B 116.9(6) . . ?
C11B C12B H12B 119.1 . . ?
C11B C12B C13B 121.8(7) . . ?
C13B C12B H12B 119.1 . . ?
C8B C13B C12B 120.3(7) . . ?
C8B C13B H13B 119.9 . . ?
C12B C13B H13B 119.9 . . ?
C26 C27 H27 119.1 . . ?
C26 C27 C22 121.8(6) . . ?
C22 C27 H27 119.1 . . ?
C3 C4 C7 120.0(7) . . ?
C5 C4 C3 118.0(6) . . ?
C5 C4 C7 122.0(6) . . ?
C5B C6B H6BA 119.0 . . ?
C5B C6B C1B 122.1(6) . . ?
C1B C6B H6BA 119.0 . . ?
C2B C3B H3B 119.3 . . ?
C4B C3B C2B 121.4(7) . . ?
C4B C3B H3B 119.3 . . ?
C26 C25 C28 122.2(6) . . ?
C26 C25 C24 116.6(6) . . ?
C24 C25 C28 121.1(6) . . ?
C10 C11 C14 120.6(6) . . ?
C12 C11 C10 117.7(6) . . ?
C12 C11 C14 121.6(6) . . ?
Si5B C30B H30A 109.5 . . ?
Si5B C30B H30B 109.5 . . ?
Si5B C30B H30C 109.5 . . ?
H30A C30B H30B 109.5 . . ?
H30A C30B H30C 109.5 . . ?
H30B C30B H30C 109.5 . . ?
C22B C23B H23B 119.3 . . ?
C24B C23B C22B 121.5(6) . . ?
C24B C23B H23B 119.3 . . ?
C6B C5B H5BA 120.2 . . ?
C6B C5B C4B 119.5(6) . . ?
C4B C5B H5BA 120.2 . . ?
C2B C1B Si1B 122.8(5) . . ?
C6B C1B Si1B 120.9(5) . . ?
C6B C1B C2B 116.2(6) . . ?
C3B C4B C5B 119.1(6) . . ?
C3B C4B C7B 121.1(8) . . ?
C5B C4B C7B 119.8(7) . . ?
C23B C24B H24B 119.2 . . ?
C25B C24B C23B 121.6(6) . . ?
C25B C24B H24B 119.2 . . ?
C19B C20B H20B 119.7 . . ?
C19B C20B C15B 120.7(6) . . ?
C15B C20B H20B 119.7 . . ?
C15B C16B H16B 118.9 . . ?
C17B C16B H16B 118.9 . . ?
C17B C16B C15B 122.1(6) . . ?
C11B C10B H10B 119.5 . . ?
C11B C10B C9B 120.9(6) . . ?
C9B C10B H10B 119.5 . . ?
C15 C20 H20 119.7 . . ?
C15 C20 C19 120.6(6) . . ?
C19 C20 H20 119.7 . . ?
C10 C9 H9 118.8 . . ?
C10 C9 C8 122.3(6) . . ?
C8 C9 H9 118.8 . . ?
C11 C10 H10 119.7 . . ?
C9 C10 C11 120.7(6) . . ?
C9 C10 H10 119.7 . . ?
C1 C2 H2 119.1 . . ?
C1 C2 C3 121.9(6) . . ?
C3 C2 H2 119.1 . . ?
C27 C22 Si4 121.5(5) . . ?
C23 C22 Si4 122.3(5) . . ?
C23 C22 C27 116.2(6) . . ?
C4 C3 H3 119.6 . . ?
C2 C3 C4 120.8(6) . . ?
C2 C3 H3 119.6 . . ?
C4 C7 H7A 109.5 . . ?
C4 C7 H7C 109.5 . . ?
C4 C7 H7D 109.5 . . ?
H7A C7 H7C 109.5 . . ?
H7A C7 H7D 109.5 . . ?
H7C C7 H7D 109.5 . . ?
C20B C19B H19B 119.0 . . ?
C18B C19B C20B 121.9(6) . . ?
C18B C19B H19B 119.0 . . ?
C6 C5 H5A 119.7 . . ?
C4 C5 C6 120.6(6) . . ?
C4 C5 H5A 119.7 . . ?
C8B C9B C10B 122.3(6) . . ?
C8B C9B H9B 118.9 . . ?
C10B C9B H9B 118.9 . . ?
C13 C12 C11 121.4(6) . . ?
C13 C12 H12 119.3 . . ?
C11 C12 H12 119.3 . . ?
C22 C23 H23 119.0 . . ?
C24 C23 C22 122.0(6) . . ?
C24 C23 H23 119.0 . . ?
C24B C25B C26B 117.9(6) . . ?
C24B C25B C28B 121.8(7) . . ?
C26B C25B C28B 120.3(7) . . ?
Si8 C35 H35G 109.5 . . ?
Si8 C35 H35H 109.5 . . ?
Si8 C35 H35I 109.5 . . ?
H35G C35 H35H 109.5 . . ?
H35G C35 H35I 109.5 . . ?
H35H C35 H35I 109.5 . . ?
C19 C18 C21 121.7(7) . . ?
C19 C18 C17 117.1(6) . . ?
C17 C18 C21 121.1(7) . . ?
C22B C27B H27B 119.5 . . ?
C26B C27B C22B 120.9(6) . . ?
C26B C27B H27B 119.5 . . ?
C13 C8 Si2 123.4(4) . . ?
C9 C8 Si2 120.1(4) . . ?
C9 C8 C13 116.5(5) . . ?
C20B C15B Si3B 120.2(4) . . ?
C20B C15B C16B 116.4(5) . . ?
C16B C15B Si3B 123.4(4) . . ?
C25B C26B H26B 119.4 . . ?
C27B C26B C25B 121.2(6) . . ?
C27B C26B H26B 119.4 . . ?
Si5B C29B H29A 109.5 . . ?
Si5B C29B H29B 109.5 . . ?
Si5B C29B H29C 109.5 . . ?
H29A C29B H29B 109.5 . . ?
H29A C29B H29C 109.5 . . ?
H29B C29B H29C 109.5 . . ?
C16B C17B H17B 119.6 . . ?
C16B C17B C18B 120.8(6) . . ?
C18B C17B H17B 119.6 . . ?
C19B C18B C17B 117.9(6) . . ?
C19B C18B C21B 120.7(6) . . ?
C17B C18B C21B 121.4(6) . . ?
Si5 C29 H29D 109.5 . . ?
Si5 C29 H29E 109.5 . . ?
Si5 C29 H29F 109.5 . . ?
H29D C29 H29E 109.5 . . ?
H29D C29 H29F 109.5 . . ?
H29E C29 H29F 109.5 . . ?
C20 C19 H19 118.9 . . ?
C18 C19 C20 122.2(6) . . ?
C18 C19 H19 118.9 . . ?
C18 C21 H21D 109.5 . . ?
C18 C21 H21E 109.5 . . ?
C18 C21 H21F 109.5 . . ?
H21D C21 H21E 109.5 . . ?
H21D C21 H21F 109.5 . . ?
H21E C21 H21F 109.5 . . ?
C15 C16 H16 119.5 . . ?
C17 C16 C15 121.0(6) . . ?
C17 C16 H16 119.5 . . ?
C18 C17 H17 119.2 . . ?
C16 C17 C18 121.5(6) . . ?
C16 C17 H17 119.2 . . ?
C25 C28 H28D 109.5 . . ?
C25 C28 H28E 109.5 . . ?
C25 C28 H28F 109.5 . . ?
H28D C28 H28E 109.5 . . ?
H28D C28 H28F 109.5 . . ?
H28E C28 H28F 109.5 . . ?
C18B C21B H21A 109.5 . . ?
C18B C21B H21B 109.5 . . ?
C18B C21B H21C 109.5 . . ?
H21A C21B H21B 109.5 . . ?
H21A C21B H21C 109.5 . . ?
H21B C21B H21C 109.5 . . ?
C11B C14B H14A 109.5 . . ?
C11B C14B H14B 109.5 . . ?
C11B C14B H14C 109.5 . . ?
H14A C14B H14B 109.5 . . ?
H14A C14B H14C 109.5 . . ?
H14B C14B H14C 109.5 . . ?
C25 C24 H24 119.4 . . ?
C23 C24 C25 121.2(6) . . ?
C23 C24 H24 119.4 . . ?
C11 C14 H14D 109.5 . . ?
C11 C14 H14E 109.5 . . ?
C11 C14 H14F 109.5 . . ?
H14D C14 H14E 109.5 . . ?
H14D C14 H14F 109.5 . . ?
H14E C14 H14F 109.5 . . ?
C25B C28B H28A 109.5 . . ?
C25B C28B H28B 109.5 . . ?
C25B C28B H28C 109.5 . . ?
H28A C28B H28B 109.5 . . ?
H28A C28B H28C 109.5 . . ?
H28B C28B H28C 109.5 . . ?
Si5 C30 H30D 109.5 . . ?
Si5 C30 H30E 109.5 . . ?
Si5 C30 H30F 109.5 . . ?
H30D C30 H30E 109.5 . . ?
H30D C30 H30F 109.5 . . ?
H30E C30 H30F 109.5 . . ?
Si6 C31 H31D 109.5 . . ?
Si6 C31 H31E 109.5 . . ?
Si6 C31 H31F 109.5 . . ?
H31D C31 H31E 109.5 . . ?
H31D C31 H31F 109.5 . . ?
H31E C31 H31F 109.5 . . ?
Si6 C32 H32D 109.5 . . ?
Si6 C32 H32E 109.5 . . ?
Si6 C32 H32F 109.5 . . ?
H32D C32 H32E 109.5 . . ?
H32D C32 H32F 109.5 . . ?
H32E C32 H32F 109.5 . . ?
Si6B C32B H32A 109.5 . . ?
Si6B C32B H32B 109.5 . . ?
Si6B C32B H32C 109.5 . . ?
H32A C32B H32B 109.5 . . ?
H32A C32B H32C 109.5 . . ?
H32B C32B H32C 109.5 . . ?
Si7 C33 H33D 109.5 . . ?
Si7 C33 H33E 109.5 . . ?
Si7 C33 H33F 109.5 . . ?
H33D C33 H33E 109.5 . . ?
H33D C33 H33F 109.5 . . ?
H33E C33 H33F 109.5 . . ?
C4B C7B H7BB 109.5 . . ?
C4B C7B H7BC 109.5 . . ?
C4B C7B H7BD 109.5 . . ?
H7BB C7B H7BC 109.5 . . ?
H7BB C7B H7BD 109.5 . . ?
H7BC C7B H7BD 109.5 . . ?
Si7B C33B H33A 109.5 . . ?
Si7B C33B H33B 109.5 . . ?
Si7B C33B H33C 109.5 . . ?
H33A C33B H33B 109.5 . . ?
H33A C33B H33C 109.5 . . ?
H33B C33B H33C 109.5 . . ?
Si6B C31B H31A 109.5 . . ?
Si6B C31B H31B 109.5 . . ?
Si6B C31B H31C 109.5 . . ?
H31A C31B H31B 109.5 . . ?
H31A C31B H31C 109.5 . . ?
H31B C31B H31C 109.5 . . ?
Si8 C36 H36G 109.5 . . ?
Si8 C36 H36H 109.5 . . ?
Si8 C36 H36I 109.5 . . ?
H36G C36 H36H 109.5 . . ?
H36G C36 H36I 109.5 . . ?
H36H C36 H36I 109.5 . . ?
Si7B C34B H34A 109.5 . . ?
Si7B C34B H34B 109.5 . . ?
Si7B C34B H34C 109.5 . . ?
H34A C34B H34B 109.5 . . ?
H34A C34B H34C 109.5 . . ?
H34B C34B H34C 109.5 . . ?
O8B Si8B H8B 109.1 . . ?
O8B Si8B C35B 108.3(14) . . ?
O8B Si8B C36B 108.8(4) . . ?
C35B Si8B H8B 109.1 . . ?
C36B Si8B H8B 109.1 . . ?
C36B Si8B C35B 112.3(13) . . ?
O8B Si8C H8C 106.6 . . ?
O8B Si8C C35C 109.9(13) . . ?
O8B Si8C C36B 109.2(4) . . ?
C35C Si8C H8C 106.6 . . ?
C36B Si8C H8C 106.6 . . ?
C36B Si8C C35C 117.5(15) . . ?
Si7 C34 H34G 109.5 . . ?
Si7 C34 H34H 109.5 . . ?
Si7 C34 H34I 109.5 . . ?
H34G C34 H34H 109.5 . . ?
H34G C34 H34I 109.5 . . ?
H34H C34 H34I 109.5 . . ?
Si7B C34C H34D 109.5 . . ?
Si7B C34C H34E 109.5 . . ?
Si7B C34C H34F 109.5 . . ?
H34D C34C H34E 109.5 . . ?
H34D C34C H34F 109.5 . . ?
H34E C34C H34F 109.5 . . ?
Si8B C35B H35A 109.5 . . ?
Si8B C35B H35B 109.5 . . ?
Si8B C35B H35C 109.5 . . ?
H35A C35B H35B 109.5 . . ?
H35A C35B H35C 109.5 . . ?
H35B C35B H35C 109.5 . . ?
Si8C C35C H35D 109.5 . . ?
Si8C C35C H35E 109.5 . . ?
Si8C C35C H35F 109.5 . . ?
H35D C35C H35E 109.5 . . ?
H35D C35C H35F 109.5 . . ?
H35E C35C H35F 109.5 . . ?
Si8 C36A H36J 109.5 . . ?
Si8 C36A H36K 109.5 . . ?
Si8 C36A H36L 109.5 . . ?
H36J C36A H36K 109.5 . . ?
H36J C36A H36L 109.5 . . ?
H36K C36A H36L 109.5 . . ?
Si8B C36B H36A 109.5 . . ?
Si8B C36B H36B 109.5 . . ?
Si8B C36B H36C 109.5 . . ?
Si8C C36B H36D 109.5 . . ?
Si8C C36B H36E 109.5 . . ?
Si8C C36B H36F 109.5 . . ?
H36A C36B H36B 109.5 . . ?
H36A C36B H36C 109.5 . . ?
H36B C36B H36C 109.5 . . ?
H36D C36B H36E 109.5 . . ?
H36D C36B H36F 109.5 . . ?
H36E C36B H36F 109.5 . . ?

loop_
_geom_bond_atom_site_label_1
_geom_bond_atom_site_label_2
_geom_bond_distance
_geom_bond_site_symmetry_2
_geom_bond_publ_flag
Si2B O2B 1.614(4) . ?
Si2B O1B 1.615(4) . ?
Si2B O6B 1.604(4) . ?
Si2B C8B 1.842(6) . ?
Si4B O3B 1.612(4) . ?
Si4B O8B 1.609(4) . ?
Si4B C22B 1.842(6) . ?
Si4B O4B 1.621(4) . ?
Si1 O1 1.614(4) . ?
Si1 O4 1.614(4) . ?
Si1 O5 1.613(5) . ?
Si1 C1 1.838(6) . ?
Si1B O1B 1.609(4) . ?
Si1B O5B 1.610(4) . ?
Si1B O4B 1.610(4) . ?
Si1B C1B 1.835(6) . ?
Si3 O7 1.601(5) . ?
Si3 O3 1.612(4) . ?
Si3 O2 1.612(4) . ?
Si3 C15 1.853(6) . ?
Si4 O4 1.619(4) . ?
Si4 O8 1.603(5) . ?
Si4 O3 1.617(4) . ?
Si4 C22 1.848(7) . ?
Si2 O1 1.615(4) . ?
Si2 O6 1.602(4) . ?
Si2 O2 1.622(4) . ?
Si2 C8 1.839(6) . ?
Si3B O2B 1.619(4) . ?
Si3B O3B 1.619(4) . ?
Si3B O7B 1.605(4) . ?
Si3B C15B 1.834(6) . ?
Si8 H8A 1.0000 . ?
Si8 H8BA 1.0000 . ?
Si8 O8 1.632(5) . ?
Si8 C35 1.843(9) . ?
Si8 C36 1.861(9) . ?
Si8 C36A 1.85(7) . ?
Si6 H6 1.0000 . ?
Si6 O6 1.647(4) . ?
Si6 C31 1.843(8) . ?
Si6 C32 1.862(9) . ?
Si5B H5B 1.0000 . ?
Si5B O5B 1.642(4) . ?
Si5B C30B 1.841(8) . ?
Si5B C29B 1.860(8) . ?
Si6B H6B 1.0000 . ?
Si6B O6B 1.626(4) . ?
Si6B C32B 1.834(8) . ?
Si6B C31B 1.844(8) . ?
Si5 H5 1.0000 . ?
Si5 O5 1.633(5) . ?
Si5 C29 1.832(8) . ?
Si5 C30 1.835(8) . ?
Si7 H7 1.0000 . ?
Si7 O7 1.611(5) . ?
Si7 C33 1.838(11) . ?
Si7 C34 1.821(11) . ?
Si7B H7B 1.0000 . ?
Si7B H7BA 1.0000 . ?
Si7B O7B 1.638(5) . ?
Si7B C33B 1.824(8) . ?
Si7B C34B 1.710(15) . ?
Si7B C34C 1.73(2) . ?
O8B Si8B 1.674(6) . ?
O8B Si8C 1.636(5) . ?
C11B C12B 1.360(11) . ?
C11B C10B 1.376(10) . ?
C11B C14B 1.521(9) . ?
C15 C20 1.393(9) . ?
C15 C16 1.404(9) . ?
C6 H6A 0.9500 . ?
C6 C1 1.400(9) . ?
C6 C5 1.399(9) . ?
C13 H13 0.9500 . ?
C13 C12 1.388(9) . ?
C13 C8 1.405(8) . ?
C1 C2 1.382(9) . ?
C26 H26 0.9500 . ?
C26 C27 1.376(9) . ?
C26 C25 1.386(9) . ?
C2B H2B 0.9500 . ?
C2B C3B 1.377(10) . ?
C2B C1B 1.398(8) . ?
C22B C23B 1.386(9) . ?
C22B C27B 1.407(8) . ?
C8B C13B 1.393(8) . ?
C8B C9B 1.371(8) . ?
C12B H12B 0.9500 . ?
C12B C13B 1.408(10) . ?
C13B H13B 0.9500 . ?
C27 H27 0.9500 . ?
C27 C22 1.400(8) . ?
C4 C3 1.400(9) . ?
C4 C7 1.512(9) . ?
C4 C5 1.378(10) . ?
C6B H6BA 0.9500 . ?
C6B C5B 1.387(9) . ?
C6B C1B 1.396(9) . ?
C3B H3B 0.9500 . ?
C3B C4B 1.356(11) . ?
C25 C28 1.494(9) . ?
C25 C24 1.400(9) . ?
C11 C10 1.394(9) . ?
C11 C12 1.390(9) . ?
C11 C14 1.495(9) . ?
C30B H30A 0.9800 . ?
C30B H30B 0.9800 . ?
C30B H30C 0.9800 . ?
C23B H23B 0.9500 . ?
C23B C24B 1.382(9) . ?
C5B H5BA 0.9500 . ?
C5B C4B 1.395(10) . ?
C4B C7B 1.519(10) . ?
C24B H24B 0.9500 . ?
C24B C25B 1.366(10) . ?
C20B H20B 0.9500 . ?
C20B C19B 1.394(9) . ?
C20B C15B 1.399(8) . ?
C16B H16B 0.9500 . ?
C16B C15B 1.414(8) . ?
C16B C17B 1.374(9) . ?
C10B H10B 0.9500 . ?
C10B C9B 1.388(9) . ?
C20 H20 0.9500 . ?
C20 C19 1.394(9) . ?
C9 H9 0.9500 . ?
C9 C10 1.389(8) . ?
C9 C8 1.393(8) . ?
C10 H10 0.9500 . ?
C2 H2 0.9500 . ?
C2 C3 1.391(9) . ?
C22 C23 1.394(9) . ?
C3 H3 0.9500 . ?
C7 H7A 0.9800 . ?
C7 H7C 0.9800 . ?
C7 H7D 0.9800 . ?
C19B H19B 0.9500 . ?
C19B C18B 1.380(9) . ?
C5 H5A 0.9500 . ?
C9B H9B 0.9500 . ?
C12 H12 0.9500 . ?
C23 H23 0.9500 . ?
C23 C24 1.385(10) . ?
C25B C26B 1.392(10) . ?
C25B C28B 1.515(10) . ?
C35 H35G 0.9800 . ?
C35 H35H 0.9800 . ?
C35 H35I 0.9800 . ?
C18 C19 1.379(10) . ?
C18 C21 1.494(10) . ?
C18 C17 1.400(10) . ?
C27B H27B 0.9500 . ?
C27B C26B 1.377(9) . ?
C26B H26B 0.9500 . ?
C29B H29A 0.9800 . ?
C29B H29B 0.9800 . ?
C29B H29C 0.9800 . ?
C17B H17B 0.9500 . ?
C17B C18B 1.391(9) . ?
C18B C21B 1.508(9) . ?
C29 H29D 0.9800 . ?
C29 H29E 0.9800 . ?
C29 H29F 0.9800 . ?
C19 H19 0.9500 . ?
C21 H21D 0.9800 . ?
C21 H21E 0.9800 . ?
C21 H21F 0.9800 . ?
C16 H16 0.9500 . ?
C16 C17 1.382(10) . ?
C17 H17 0.9500 . ?
C28 H28D 0.9800 . ?
C28 H28E 0.9800 . ?
C28 H28F 0.9800 . ?
C21B H21A 0.9800 . ?
C21B H21B 0.9800 . ?
C21B H21C 0.9800 . ?
C14B H14A 0.9800 . ?
C14B H14B 0.9800 . ?
C14B H14C 0.9800 . ?
C24 H24 0.9500 . ?
C14 H14D 0.9800 . ?
C14 H14E 0.9800 . ?
C14 H14F 0.9800 . ?
C28B H28A 0.9800 . ?
C28B H28B 0.9800 . ?
C28B H28C 0.9800 . ?
C30 H30D 0.9800 . ?
C30 H30E 0.9800 . ?
C30 H30F 0.9800 . ?
C31 H31D 0.9800 . ?
C31 H31E 0.9800 . ?
C31 H31F 0.9800 . ?
C32 H32D 0.9800 . ?
C32 H32E 0.9800 . ?
C32 H32F 0.9800 . ?
C32B H32A 0.9800 . ?
C32B H32B 0.9800 . ?
C32B H32C 0.9800 . ?
C33 H33D 0.9800 . ?
C33 H33E 0.9800 . ?
C33 H33F 0.9800 . ?
C7B H7BB 0.9800 . ?
C7B H7BC 0.9800 . ?
C7B H7BD 0.9800 . ?
C33B H33A 0.9800 . ?
C33B H33B 0.9800 . ?
C33B H33C 0.9800 . ?
C31B H31A 0.9800 . ?
C31B H31B 0.9800 . ?
C31B H31C 0.9800 . ?
C36 H36G 0.9800 . ?
C36 H36H 0.9800 . ?
C36 H36I 0.9800 . ?
C34B H34A 0.9800 . ?
C34B H34B 0.9800 . ?
C34B H34C 0.9800 . ?
Si8B H8B 1.0000 . ?
Si8B C35B 1.83(2) . ?
Si8B C36B 1.796(10) . ?
Si8C H8C 1.0000 . ?
Si8C C35C 1.823(19) . ?
Si8C C36B 1.822(9) . ?
C34 H34G 0.9800 . ?
C34 H34H 0.9800 . ?
C34 H34I 0.9800 . ?
C34C H34D 0.9800 . ?
C34C H34E 0.9800 . ?
C34C H34F 0.9800 . ?
C35B H35A 0.9800 . ?
C35B H35B 0.9800 . ?
C35B H35C 0.9800 . ?
C35C H35D 0.9800 . ?
C35C H35E 0.9800 . ?
C35C H35F 0.9800 . ?
C36A H36J 0.9800 . ?
C36A H36K 0.9800 . ?
C36A H36L 0.9800 . ?
C36B H36A 0.9800 . ?
C36B H36B 0.9800 . ?
C36B H36C 0.9800 . ?
C36B H36D 0.9800 . ?
C36B H36E 0.9800 . ?
C36B H36F 0.9800 . ?

loop_
_geom_torsion_atom_site_label_1
_geom_torsion_atom_site_label_2
_geom_torsion_atom_site_label_3
_geom_torsion_atom_site_label_4
_geom_torsion
_geom_torsion_site_symmetry_1
_geom_torsion_site_symmetry_2
_geom_torsion_site_symmetry_3
_geom_torsion_site_symmetry_4
_geom_torsion_publ_flag
Si2B C8B C13B C12B 179.6(7) . . . . ?
Si2B C8B C9B C10B -179.2(5) . . . . ?
Si4B O8B Si8B C35B -66.0(12) . . . . ?
Si4B O8B Si8B C36B 171.7(6) . . . . ?
Si4B O8B Si8C C35C 40.8(15) . . . . ?
Si4B O8B Si8C C36B 171.1(6) . . . . ?
Si4B C22B C23B C24B 178.6(5) . . . . ?
Si4B C22B C27B C26B -178.5(5) . . . . ?
Si1 C1 C2 C3 -174.5(5) . . . . ?
Si3 C15 C20 C19 -178.6(5) . . . . ?
Si3 C15 C16 C17 179.6(6) . . . . ?
Si4 C22 C23 C24 -178.4(6) . . . . ?
O1 Si1 O4 Si4 14.6(7) . . . . ?
O1 Si1 O5 Si5 -36.3(7) . . . . ?
O1 Si1 C1 C6 122.1(5) . . . . ?
O1 Si1 C1 C2 -61.7(5) . . . . ?
O1 Si2 O6 Si6 -170.2(5) . . . . ?
O1 Si2 O2 Si3 -37.2(7) . . . . ?
O1 Si2 C8 C13 -103.2(5) . . . . ?
O1 Si2 C8 C9 76.1(5) . . . . ?
O4 Si1 O1 Si2 54.6(7) . . . . ?
O4 Si1 O5 Si5 -154.9(6) . . . . ?
O4 Si1 C1 C6 -119.6(5) . . . . ?
O4 Si1 C1 C2 56.5(5) . . . . ?
O4 Si4 O8 Si8 -174.1(6) . . . . ?
O4 Si4 O3 Si3 -20.8(9) . . . . ?
O4 Si4 C22 C27 44.0(6) . . . . ?
O4 Si4 C22 C23 -139.1(5) . . . . ?
O6 Si2 O1 Si1 88.9(7) . . . . ?
O6 Si2 O2 Si3 -155.5(6) . . . . ?
O6 Si2 C8 C13 15.8(6) . . . . ?
O6 Si2 C8 C9 -164.9(4) . . . . ?
O8 Si4 O4 Si1 -159.7(6) . . . . ?
O8 Si4 O3 Si3 95.8(8) . . . . ?
O8 Si4 C22 C27 -74.1(6) . . . . ?
O8 Si4 C22 C23 102.8(6) . . . . ?
O2B Si2B O1B Si1B -40.5(13) . . . . ?
O2B Si2B O6B Si6B 70.5(6) . . . . ?
O2B Si2B C8B C13B 117.4(6) . . . . ?
O2B Si2B C8B C9B -64.5(6) . . . . ?
O2B Si3B O3B Si4B 59.4(6) . . . . ?
O2B Si3B O7B Si7B -175.1(5) . . . . ?
O2B Si3B C15B C20B 150.1(5) . . . . ?
O2B Si3B C15B C16B -29.5(5) . . . . ?
O3B Si4B O8B Si8B -174.4(5) . . . . ?
O3B Si4B O8B Si8C 135.3(6) . . . . ?
O3B Si4B C22B C23B 121.9(5) . . . . ?
O3B Si4B C22B C27B -59.5(5) . . . . ?
O3B Si4B O4B Si1B 0.6(7) . . . . ?
O3B Si3B O2B Si2B 9.4(7) . . . . ?
O3B Si3B O7B Si7B -54.8(6) . . . . ?
O3B Si3B C15B C20B 30.3(5) . . . . ?
O3B Si3B C15B C16B -149.3(5) . . . . ?
O7B Si3B O2B Si2B 128.8(6) . . . . ?
O7B Si3B O3B Si4B -58.9(6) . . . . ?
O7B Si3B C15B C20B -90.2(5) . . . . ?
O7B Si3B C15B C16B 90.3(5) . . . . ?
O1B Si2B O2B Si3B -3.6(7) . . . . ?
O1B Si2B O6B Si6B -47.7(6) . . . . ?
O1B Si2B C8B C13B -123.5(6) . . . . ?
O1B Si2B C8B C9B 54.6(6) . . . . ?
O1B Si1B O5B Si5B 146.1(4) . . . . ?
O1B Si1B O4B Si4B 25.6(7) . . . . ?
O1B Si1B C1B C2B 127.7(5) . . . . ?
O1B Si1B C1B C6B -48.7(5) . . . . ?
O5B Si1B O1B Si2B -97.6(12) . . . . ?
O5B Si1B O4B Si4B 144.7(5) . . . . ?
O5B Si1B C1B C2B 8.8(6) . . . . ?
O5B Si1B C1B C6B -167.6(5) . . . . ?
O7 Si3 O3 Si4 -73.7(8) . . . . ?
O7 Si3 O2 Si2 135.8(6) . . . . ?
O7 Si3 C15 C20 109.0(5) . . . . ?
O7 Si3 C15 C16 -68.4(6) . . . . ?
O3 Si3 O7 Si7 2.2(9) . . . . ?
O3 Si3 O2 Si2 14.9(7) . . . . ?
O3 Si3 C15 C20 -130.3(5) . . . . ?
O3 Si3 C15 C16 52.3(6) . . . . ?
O3 Si4 O4 Si1 -40.5(7) . . . . ?
O3 Si4 O8 Si8 66.5(7) . . . . ?
O3 Si4 C22 C27 164.8(5) . . . . ?
O3 Si4 C22 C23 -18.3(6) . . . . ?
O8B Si4B O3B Si3B 43.2(7) . . . . ?
O8B Si4B C22B C23B -118.3(5) . . . . ?
O8B Si4B C22B C27B 60.4(5) . . . . ?
O8B Si4B O4B Si1B -117.3(6) . . . . ?
O2 Si3 O7 Si7 -118.1(7) . . . . ?
O2 Si3 O3 Si4 45.7(8) . . . . ?
O2 Si3 C15 C20 -10.2(6) . . . . ?
O2 Si3 C15 C16 172.4(5) . . . . ?
O2 Si2 O1 Si1 -30.6(8) . . . . ?
O2 Si2 O6 Si6 -50.7(6) . . . . ?
O2 Si2 C8 C13 137.0(5) . . . . ?
O2 Si2 C8 C9 -43.7(5) . . . . ?
C11B C12B C13B C8B -1.6(14) . . . . ?
C11B C10B C9B C8B 0.9(11) . . . . ?
C15 Si3 O7 Si7 121.4(7) . . . . ?
C15 Si3 O3 Si4 166.2(7) . . . . ?
C15 Si3 O2 Si2 -104.2(7) . . . . ?
C15 C20 C19 C18 0.4(11) . . . . ?
C15 C16 C17 C18 -2.3(11) . . . . ?
O6B Si2B O2B Si3B -123.4(6) . . . . ?
O6B Si2B O1B Si1B 78.6(12) . . . . ?
O6B Si2B C8B C13B -2.4(6) . . . . ?
O6B Si2B C8B C9B 175.7(5) . . . . ?
C6 C1 C2 C3 1.8(9) . . . . ?
O5 Si1 O1 Si2 -63.6(7) . . . . ?
O5 Si1 O4 Si4 134.9(6) . . . . ?
O5 Si1 C1 C6 -0.5(6) . . . . ?
O5 Si1 C1 C2 175.6(5) . . . . ?
C1 Si1 O1 Si2 173.5(7) . . . . ?
C1 Si1 O4 Si4 -103.8(6) . . . . ?
C1 Si1 O5 Si5 85.0(7) . . . . ?
C1 C6 C5 C4 -1.5(10) . . . . ?
C1 C2 C3 C4 -0.8(10) . . . . ?
C26 C27 C22 Si4 178.6(5) . . . . ?
C26 C27 C22 C23 1.5(9) . . . . ?
C26 C25 C24 C23 -0.1(10) . . . . ?
C2B C3B C4B C5B -1.8(11) . . . . ?
C2B C3B C4B C7B 177.6(8) . . . . ?
C22B Si4B O3B Si3B 165.2(6) . . . . ?
C22B Si4B O8B Si8B 64.7(6) . . . . ?
C22B Si4B O8B Si8C 14.5(7) . . . . ?
C22B Si4B O4B Si1B 120.5(6) . . . . ?
C22B C23B C24B C25B -0.1(11) . . . . ?
C22B C27B C26B C25B -0.2(10) . . . . ?
O4B Si4B O3B Si3B -75.3(6) . . . . ?
O4B Si4B O8B Si8B -55.9(6) . . . . ?
O4B Si4B O8B Si8C -106.1(6) . . . . ?
O4B Si4B C22B C23B 2.3(6) . . . . ?
O4B Si4B C22B C27B -179.0(5) . . . . ?
O4B Si1B O1B Si2B 21.2(13) . . . . ?
O4B Si1B O5B Si5B 26.7(6) . . . . ?
O4B Si1B C1B C2B -111.7(5) . . . . ?
O4B Si1B C1B C6B 71.9(5) . . . . ?
C8B Si2B O2B Si3B 117.1(6) . . . . ?
C8B Si2B O1B Si1B -161.3(12) . . . . ?
C8B Si2B O6B Si6B -168.9(5) . . . . ?
C12B C11B C10B C9B -1.1(11) . . . . ?
C13B C8B C9B C10B -1.0(10) . . . . ?
C27 C26 C25 C28 -179.3(6) . . . . ?
C27 C26 C25 C24 0.3(10) . . . . ?
C27 C22 C23 C24 -1.4(10) . . . . ?
C6B C5B C4B C3B 1.1(10) . . . . ?
C6B C5B C4B C7B -178.4(7) . . . . ?
C3B C2B C1B Si1B -176.3(5) . . . . ?
C3B C2B C1B C6B 0.2(9) . . . . ?
C25 C26 C27 C22 -1.0(10) . . . . ?
C30B Si5B O5B Si1B 148.8(5) . . . . ?
C23B C22B C27B C26B 0.2(9) . . . . ?
C23B C24B C25B C26B 0.2(11) . . . . ?
C23B C24B C25B C28B -178.7(7) . . . . ?
C5B C6B C1B Si1B 175.6(5) . . . . ?
C5B C6B C1B C2B -1.0(9) . . . . ?
C1B Si1B O1B Si2B 142.9(12) . . . . ?
C1B Si1B O5B Si5B -95.5(5) . . . . ?
C1B Si1B O4B Si4B -94.0(6) . . . . ?
C1B C2B C3B C4B 1.2(11) . . . . ?
C1B C6B C5B C4B 0.3(9) . . . . ?
C24B C25B C26B C27B 0.0(10) . . . . ?
C20B C19B C18B C17B -1.9(10) . . . . ?
C20B C19B C18B C21B 177.6(6) . . . . ?
C16B C17B C18B C19B -0.1(10) . . . . ?
C16B C17B C18B C21B -179.5(6) . . . . ?
C10B C11B C12B C13B 1.5(13) . . . . ?
C20 C15 C16 C17 2.0(10) . . . . ?
C10 C11 C12 C13 0.6(9) . . . . ?
C10 C9 C8 Si2 -179.4(5) . . . . ?
C10 C9 C8 C13 -0.1(9) . . . . ?
C22 Si4 O4 Si1 78.4(7) . . . . ?
C22 Si4 O8 Si8 -53.0(7) . . . . ?
C22 Si4 O3 Si3 -141.9(7) . . . . ?
C22 C23 C24 C25 0.7(11) . . . . ?
C3 C4 C5 C6 2.6(10) . . . . ?
C7 C4 C3 C2 177.7(6) . . . . ?
C7 C4 C5 C6 -176.5(6) . . . . ?
C19B C20B C15B Si3B -179.7(5) . . . . ?
C19B C20B C15B C16B -0.2(9) . . . . ?
C5 C6 C1 Si1 175.6(5) . . . . ?
C5 C6 C1 C2 -0.7(9) . . . . ?
C5 C4 C3 C2 -1.4(10) . . . . ?
C9B C8B C13B C12B 1.4(11) . . . . ?
C12 C13 C8 Si2 179.3(5) . . . . ?
C12 C13 C8 C9 0.0(9) . . . . ?
C12 C11 C10 C9 -0.7(9) . . . . ?
C35 Si8 O8 Si4 74.0(7) . . . . ?
C27B C22B C23B C24B -0.1(9) . . . . ?
C8 Si2 O1 Si1 -149.6(7) . . . . ?
C8 Si2 O6 Si6 69.9(6) . . . . ?
C8 Si2 O2 Si3 82.2(7) . . . . ?
C8 C13 C12 C11 -0.3(10) . . . . ?
C8 C9 C10 C11 0.4(9) . . . . ?
C15B Si3B O2B Si2B -107.8(6) . . . . ?
C15B Si3B O3B Si4B 178.2(6) . . . . ?
C15B Si3B O7B Si7B 64.0(6) . . . . ?
C15B C20B C19B C18B 2.0(10) . . . . ?
C15B C16B C17B C18B 1.9(10) . . . . ?
C29B Si5B O5B Si1B 26.9(6) . . . . ?
C17B C16B C15B Si3B 177.8(5) . . . . ?
C17B C16B C15B C20B -1.7(9) . . . . ?
C29 Si5 O5 Si1 -19.7(7) . . . . ?
C19 C18 C17 C16 1.5(11) . . . . ?
C21 C18 C19 C20 -177.6(7) . . . . ?
C21 C18 C17 C16 178.5(7) . . . . ?
C16 C15 C20 C19 -1.1(9) . . . . ?
C17 C18 C19 C20 -0.6(11) . . . . ?
C28 C25 C24 C23 179.5(7) . . . . ?
C14B C11B C12B C13B 177.9(8) . . . . ?
C14B C11B C10B C9B -177.5(7) . . . . ?
C14 C11 C10 C9 179.3(6) . . . . ?
C14 C11 C12 C13 -179.4(6) . . . . ?
C28B C25B C26B C27B 178.9(7) . . . . ?
C30 Si5 O5 Si1 102.4(7) . . . . ?
C31 Si6 O6 Si2 177.7(5) . . . . ?
C32 Si6 O6 Si2 55.8(6) . . . . ?
C32B Si6B O6B Si2B 96.8(6) . . . . ?
C33 Si7 O7 Si3 67.9(10) . . . . ?
C33B Si7B O7B Si3B 160.2(6) . . . . ?
C31B Si6B O6B Si2B -26.1(7) . . . . ?
C36 Si8 O8 Si4 -165.9(7) . . . . ?
C34B Si7B O7B Si3B -66.0(9) . . . . ?
C34 Si7 O7 Si3 -166.3(8) . . . . ?
C34C Si7B O7B Si3B 23.9(11) . . . . ?
C36A Si8 O8 Si4 -38(2) . . . . ?
